data_7133502
loop_
_publ_author_name
'Wei, Rui'
'Wang, Xin-Feng'
'Hu, Chaopeng'
'Liu, Liu Leo'

_publ_section_title
;
 (Phosphino)(stannyl)carbene.
;
_journal_issue 72
_journal_name_full 'Chemical communications (Cambridge, England)'
_journal_page_first 9793
_journal_page_last 9796
_journal_paper_doi 10.1039/d4cc03275f
_journal_volume 60
_journal_year 2024
_chemical_formula_moiety 'C49 H62 N3 P Si Sn'
_chemical_formula_sum 'C49 H62 N3 P Si Sn'
_chemical_formula_weight 870.76
_space_group_crystal_system monoclinic
_space_group_IT_number 14
_space_group_name_Hall '-P 2ybc'
_space_group_name_H-M_alt 'P 1 21/c 1'
_atom_sites_solution_hydrogens geom
_atom_sites_solution_primary dual
_audit_creation_date 2022-06-07
_audit_creation_method
;
Olex2 1.3
(compiled 2020.11.12 svn.r5f609507 for OlexSys, GUI svn.r6408)
;
_audit_update_record
;
2022-06-10 deposited with the CCDC.	2024-08-13 downloaded from the CCDC.
;
_cell_angle_alpha 90
_cell_angle_beta 93.7730(10)
_cell_angle_gamma 90
_cell_formula_units_Z 4
_cell_length_a 18.0214(5)
_cell_length_b 12.3053(4)
_cell_length_c 20.7838(6)
_cell_measurement_reflns_used 9844
_cell_measurement_temperature 100.00
_cell_measurement_theta_max 68.171
_cell_measurement_theta_min 5.062
_cell_volume 4599.0(2)
_computing_cell_refinement 'SAINT V8.40A (Bruker, 2019)'
_computing_data_reduction 'SAINT V8.40A (Bruker, 2019)'
_computing_molecular_graphics 'Olex2 1.3 (Dolomanov et al., 2009)'
_computing_publication_material 'Olex2 1.3 (Dolomanov et al., 2009)'
_computing_structure_refinement 'SHELXL 2018/3 (Sheldrick, 2015)'
_computing_structure_solution 'SHELXT 2014/5 (Sheldrick, 2014)'
_diffrn_ambient_temperature 100.00
_diffrn_measured_fraction_theta_full 1.000
_diffrn_measured_fraction_theta_max 0.998
_diffrn_measurement_device_type 'Bruker APEX-II CCD'
_diffrn_measurement_method '\f and \w scans'
_diffrn_radiation_type CuK\a
_diffrn_radiation_wavelength 1.54178
_diffrn_reflns_av_R_equivalents 0.0306
_diffrn_reflns_av_unetI/netI 0.0193
_diffrn_reflns_Laue_measured_fraction_full 1.000
_diffrn_reflns_Laue_measured_fraction_max 0.998
_diffrn_reflns_limit_h_max 21
_diffrn_reflns_limit_h_min -21
_diffrn_reflns_limit_k_max 14
_diffrn_reflns_limit_k_min -14
_diffrn_reflns_limit_l_max 25
_diffrn_reflns_limit_l_min -14
_diffrn_reflns_number 55163
_diffrn_reflns_point_group_measured_fraction_full 1.000
_diffrn_reflns_point_group_measured_fraction_max 0.998
_diffrn_reflns_theta_full 67.679
_diffrn_reflns_theta_max 68.281
_diffrn_reflns_theta_min 2.457
_diffrn_source_current 1.1
_diffrn_source_power 0.055
_diffrn_source_voltage 50.0
_diffrn_standards_number 0
_exptl_absorpt_coefficient_mu 5.255
_exptl_absorpt_correction_T_max 0.7531
_exptl_absorpt_correction_T_min 0.6363
_exptl_absorpt_correction_type multi-scan
_exptl_absorpt_process_details
;
SADABS-2016/2 (Bruker,2016/2) was used for absorption correction.
wR2(int) was 0.0586 before and 0.0449 after correction.
The Ratio of minimum to maximum transmission is 0.8449.
The \l/2 correction factor is Not present.
;
_exptl_crystal_colour 'clear light colourless'
_exptl_crystal_colour_lustre clear
_exptl_crystal_colour_modifier light
_exptl_crystal_colour_primary colourless
_exptl_crystal_density_diffrn 1.258
_exptl_crystal_description block
_exptl_crystal_F_000 1824
_exptl_crystal_size_max 0.42
_exptl_crystal_size_mid 0.2
_exptl_crystal_size_min 0.2
_refine_diff_density_max 0.360
_refine_diff_density_min -0.450
_refine_diff_density_rms 0.046
_refine_ls_extinction_method none
_refine_ls_goodness_of_fit_ref 1.042
_refine_ls_hydrogen_treatment constr
_refine_ls_matrix_type full
_refine_ls_number_parameters 507
_refine_ls_number_reflns 8416
_refine_ls_number_restraints 0
_refine_ls_restrained_S_all 1.042
_refine_ls_R_factor_all 0.0237
_refine_ls_R_factor_gt 0.0220
_refine_ls_shift/su_max 0.002
_refine_ls_shift/su_mean 0.000
_refine_ls_structure_factor_coef Fsqd
_refine_ls_weighting_details 'w=1/[\s^2^(Fo^2^)+(0.0203P)^2^+3.4112P] where P=(Fo^2^+2Fc^2^)/3'
_refine_ls_weighting_scheme calc
_refine_ls_wR_factor_gt 0.0510
_refine_ls_wR_factor_ref 0.0518
_reflns_Friedel_coverage 0.000
_reflns_number_gt 8010
_reflns_number_total 8416
_reflns_threshold_expression 'I > 2\s(I)'
_cod_data_source_file d4cc03275f2.cif
_cod_data_source_block 5
_cod_depositor_comments 'Adding full bibliography for 7133500--7133504.cif.'
_cod_database_code 7133502
_shelx_shelxl_version_number 2018/3
_shelx_space_group_comment
;
The symmetry employed for this shelxl refinement is uniquely defined
by the following loop, which should always be used as a source of
symmetry information in preference to the above space-group names.
They are only intended as comments.
;
_shelx_estimated_absorpt_t_max 0.420
_shelx_estimated_absorpt_t_min 0.216
_olex2_refinement_description
;
1.a Ternary CH refined with riding coordinates:
 C00H(H00H), C00J(H00J), C00O(H00O), C00T(H00T)
1.b Secondary CH2 refined with riding coordinates:
 C00A(H00A,H00B), C00F(H00C,H00E)
1.c Aromatic/amide H refined with riding coordinates:
 C00D(H00D), C00M(H00M), C00P(H00P), C00Q(H00Q), C00R(H00R), C00S(H00S),
 C00U(H00U), C00W(H00W), C00X(H00X), C00Y(H00Y), C010(H010), C011(H011),
 C015(H015), C016(H016), C018(H018), C019(H019), C01A(H01M), C01C(H01Q),
 C01D(H01R), C01F(H01V), C01I(H01)
1.d Idealised Me refined as rotating group:
 C00V(H00F,H00G,H00I), C00Z(H00K,H00L,H00N), C012(H01A,H01B,H01C), C013(H01D,
 H01E,H01F), C014(H01G,H01H,H01I), C017(H01J,H01K,H01L), C01B(H01N,H01O,H01P),
 C01E(H01S,H01T,H01U), C01G(H01W,H01X,H01Y), C01H(H01Z,H,HA), C01J(H1,HB,HC)
;
_olex2_submission_special_instructions 'No special instructions were received'

loop_
_space_group_symop_operation_xyz
'x, y, z'
'-x, y+1/2, -z+1/2'
'-x, -y, -z'
'x, -y-1/2, z-1/2'

loop_
_atom_site_label
_atom_site_type_symbol
_atom_site_fract_x
_atom_site_fract_y
_atom_site_fract_z
_atom_site_U_iso_or_equiv
_atom_site_adp_type
_atom_site_occupancy
_atom_site_site_symmetry_order
_atom_site_calc_flag
_atom_site_refinement_flags_posn
_atom_site_refinement_flags_adp
_atom_site_refinement_flags_occupancy
_atom_site_disorder_assembly
_atom_site_disorder_group
Sn01 Sn 0.17893(2) 0.79794(2) 0.55417(2) 0.01525(4) Uani 1 1 d . . . . .
P002 P 0.31034(2) 0.60507(3) 0.58129(2) 0.01151(8) Uani 1 1 d . . . . .
Si03 Si 0.19959(3) 0.59937(5) 0.32398(2) 0.02701(12) Uani 1 1 d . . . . .
N004 N 0.39031(7) 0.59237(11) 0.54133(6) 0.0128(3) Uani 1 1 d . . . . .
N005 N 0.29956(7) 0.46693(11) 0.57953(6) 0.0133(3) Uani 1 1 d . . . . .
C006 C 0.24280(9) 0.66508(13) 0.52314(8) 0.0154(3) Uani 1 1 d . . . . .
N007 N 0.22662(9) 0.62187(13) 0.40495(7) 0.0264(3) Uani 1 1 d . . . . .
C008 C 0.24650(9) 0.40540(13) 0.67848(8) 0.0160(3) Uani 1 1 d . . . . .
C009 C 0.23408(9) 0.64145(13) 0.46081(8) 0.0168(3) Uani 1 1 d . . . . .
C00A C 0.34029(9) 0.41339(14) 0.52955(8) 0.0168(3) Uani 1 1 d . . . . .
H00A H 0.310390 0.412744 0.487849 0.020 Uiso 1 1 calc R U . . .
H00B H 0.352870 0.337613 0.541989 0.020 Uiso 1 1 calc R U . . .
C00B C 0.12082(10) 0.86991(14) 0.47167(8) 0.0204(4) Uani 1 1 d . . . . .
C00C C 0.25338(9) 0.91957(14) 0.59497(8) 0.0183(3) Uani 1 1 d . . . . .
C00D C 0.18918(10) 0.35538(14) 0.70938(9) 0.0209(4) Uani 1 1 d . . . . .
H00D H 0.193289 0.347686 0.754960 0.025 Uiso 1 1 calc R U . . .
C00E C 0.44951(8) 0.67100(13) 0.54972(8) 0.0139(3) Uani 1 1 d . . . . .
C00F C 0.41017(9) 0.48075(13) 0.52487(8) 0.0166(3) Uani 1 1 d . . . . .
H00C H 0.450424 0.453369 0.555329 0.020 Uiso 1 1 calc R U . . .
H00E H 0.427335 0.477589 0.480631 0.020 Uiso 1 1 calc R U . . .
C00G C 0.09933(9) 0.73841(14) 0.61774(8) 0.0182(3) Uani 1 1 d . . . . .
C00H C 0.48689(9) 0.59490(14) 0.66235(8) 0.0189(3) Uani 1 1 d . . . . .
H00H H 0.448451 0.539940 0.647896 0.023 Uiso 1 1 calc R U . . .
C00I C 0.23986(8) 0.41572(13) 0.61041(8) 0.0144(3) Uani 1 1 d . . . . .
C00J C 0.31647(9) 0.44290(14) 0.71729(8) 0.0169(3) Uani 1 1 d . . . . .
H00J H 0.333970 0.511059 0.696907 0.020 Uiso 1 1 calc R U . . .
C00K C 0.17556(9) 0.37774(14) 0.57516(8) 0.0175(3) Uani 1 1 d . . . . .
C00L C 0.46070(9) 0.74573(14) 0.49987(8) 0.0170(3) Uani 1 1 d . . . . .
C00M C 0.51842(10) 0.82117(15) 0.50812(9) 0.0232(4) Uani 1 1 d . . . . .
H00M H 0.525937 0.872362 0.474956 0.028 Uiso 1 1 calc R U . . .
C00N C 0.49648(9) 0.67240(14) 0.60670(8) 0.0164(3) Uani 1 1 d . . . . .
C00O C 0.41119(9) 0.74805(15) 0.43800(8) 0.0195(4) Uani 1 1 d . . . . .
H00O H 0.378514 0.682320 0.437290 0.023 Uiso 1 1 calc R U . . .
C00P C 0.56488(10) 0.82254(15) 0.56389(10) 0.0262(4) Uani 1 1 d . . . . .
H00P H 0.604248 0.873840 0.568686 0.031 Uiso 1 1 calc R U . . .
C00Q C 0.12635(10) 0.31673(15) 0.67473(9) 0.0253(4) Uani 1 1 d . . . . .
H00Q H 0.087864 0.282467 0.696386 0.030 Uiso 1 1 calc R U . . .
C00R C 0.12005(10) 0.32827(15) 0.60878(9) 0.0241(4) Uani 1 1 d . . . . .
H00R H 0.076687 0.301834 0.585404 0.029 Uiso 1 1 calc R U . . .
C00S C 0.32829(10) 0.89719(15) 0.61040(9) 0.0255(4) Uani 1 1 d . . . . .
H00S H 0.346398 0.825487 0.604990 0.031 Uiso 1 1 calc R U . . .
C00T C 0.16391(9) 0.38715(15) 0.50230(8) 0.0206(4) Uani 1 1 d . . . . .
H00T H 0.203746 0.435592 0.487121 0.025 Uiso 1 1 calc R U . . .
C00U C 0.55376(10) 0.74911(16) 0.61243(9) 0.0239(4) Uani 1 1 d . . . . .
H00U H 0.585742 0.750683 0.650631 0.029 Uiso 1 1 calc R U . . .
C00V C 0.08853(10) 0.43852(17) 0.48127(10) 0.0303(4) Uani 1 1 d . . . . .
H00F H 0.048378 0.389863 0.492623 0.045 Uiso 1 1 calc R U . . .
H00G H 0.085463 0.450129 0.434521 0.045 Uiso 1 1 calc R U . . .
H00I H 0.083654 0.508374 0.503245 0.045 Uiso 1 1 calc R U . . .
C00W C 0.22888(11) 1.02561(15) 0.60331(10) 0.0285(4) Uani 1 1 d . . . . .
H00W H 0.178156 1.043033 0.592869 0.034 Uiso 1 1 calc R U . . .
C00X C -0.00653(10) 0.65641(16) 0.69770(9) 0.0266(4) Uani 1 1 d . . . . .
H00X H -0.042130 0.628950 0.725278 0.032 Uiso 1 1 calc R U . . .
C00Y C 0.03324(10) 0.79405(15) 0.62597(9) 0.0232(4) Uani 1 1 d . . . . .
H00Y H 0.023805 0.860796 0.603962 0.028 Uiso 1 1 calc R U . . .
C00Z C 0.55932(10) 0.53377(17) 0.68178(9) 0.0289(4) Uani 1 1 d . . . . .
H00K H 0.577931 0.498657 0.643710 0.043 Uiso 1 1 calc R U . . .
H00L H 0.549622 0.478471 0.714109 0.043 Uiso 1 1 calc R U . . .
H00N H 0.596569 0.585222 0.699928 0.043 Uiso 1 1 calc R U . . .
C010 C 0.37689(10) 0.97783(16) 0.63353(10) 0.0293(4) Uani 1 1 d . . . . .
H010 H 0.427759 0.961131 0.643804 0.035 Uiso 1 1 calc R U . . .
C011 C 0.04829(12) 0.95869(17) 0.36071(10) 0.0345(5) Uani 1 1 d . . . . .
H011 H 0.024226 0.987249 0.322325 0.041 Uiso 1 1 calc R U . . .
C012 C 0.37779(10) 0.35758(15) 0.71324(9) 0.0233(4) Uani 1 1 d . . . . .
H01A H 0.423376 0.383604 0.736595 0.035 Uiso 1 1 calc R U . . .
H01B H 0.387301 0.345030 0.667955 0.035 Uiso 1 1 calc R U . . .
H01C H 0.361970 0.289475 0.732590 0.035 Uiso 1 1 calc R U . . .
C013 C 0.17251(11) 0.27578(16) 0.47094(10) 0.0294(4) Uani 1 1 d . . . . .
H01D H 0.221645 0.245947 0.483918 0.044 Uiso 1 1 calc R U . . .
H01E H 0.167466 0.283448 0.423919 0.044 Uiso 1 1 calc R U . . .
H01F H 0.133910 0.226616 0.484883 0.044 Uiso 1 1 calc R U . . .
C014 C 0.45913(10) 0.65481(16) 0.72045(9) 0.0263(4) Uani 1 1 d . . . . .
H01G H 0.495801 0.709583 0.735385 0.040 Uiso 1 1 calc R U . . .
H01H H 0.452042 0.602807 0.755224 0.040 Uiso 1 1 calc R U . . .
H01I H 0.411720 0.690503 0.708024 0.040 Uiso 1 1 calc R U . . .
C015 C -0.01900(10) 0.75329(17) 0.66586(9) 0.0266(4) Uani 1 1 d . . . . .
H015 H -0.063572 0.792540 0.671177 0.032 Uiso 1 1 calc R U . . .
C016 C 0.35129(11) 1.08187(16) 0.64154(10) 0.0289(4) Uani 1 1 d . . . . .
H016 H 0.384492 1.137118 0.657360 0.035 Uiso 1 1 calc R U . . .
C017 C 0.45636(10) 0.74463(18) 0.37831(9) 0.0290(4) Uani 1 1 d . . . . .
H01J H 0.485724 0.811403 0.376086 0.044 Uiso 1 1 calc R U . . .
H01K H 0.422560 0.738574 0.339575 0.044 Uiso 1 1 calc R U . . .
H01L H 0.489775 0.681728 0.381015 0.044 Uiso 1 1 calc R U . . .
C018 C 0.11050(11) 0.64029(17) 0.64975(10) 0.0321(5) Uani 1 1 d . . . . .
H018 H 0.154799 0.600310 0.644548 0.038 Uiso 1 1 calc R U . . .
C019 C 0.04585(11) 0.84926(16) 0.45570(10) 0.0290(4) Uani 1 1 d . . . . .
H019 H 0.019008 0.803635 0.482803 0.035 Uiso 1 1 calc R U . . .
C01A C 0.00957(12) 0.89410(17) 0.40091(10) 0.0349(5) Uani 1 1 d . . . . .
H01M H -0.041808 0.880206 0.391230 0.042 Uiso 1 1 calc R U . . .
C01B C 0.30495(11) 0.46817(17) 0.78792(9) 0.0292(4) Uani 1 1 d . . . . .
H01N H 0.292271 0.401162 0.810203 0.044 Uiso 1 1 calc R U . . .
H01O H 0.264398 0.520770 0.790379 0.044 Uiso 1 1 calc R U . . .
H01P H 0.350779 0.498786 0.808490 0.044 Uiso 1 1 calc R U . . .
C01C C 0.27721(12) 1.10618(16) 0.62657(11) 0.0339(5) Uani 1 1 d . . . . .
H01Q H 0.259493 1.178033 0.632226 0.041 Uiso 1 1 calc R U . . .
C01D C 0.15778(11) 0.9386(2) 0.43164(12) 0.0427(6) Uani 1 1 d . . . . .
H01R H 0.208400 0.956350 0.442347 0.051 Uiso 1 1 calc R U . . .
C01E C 0.36125(11) 0.84880(17) 0.43542(10) 0.0303(4) Uani 1 1 d . . . . .
H01S H 0.332070 0.850382 0.473569 0.046 Uiso 1 1 calc R U . . .
H01T H 0.327587 0.846230 0.396452 0.046 Uiso 1 1 calc R U . . .
H01U H 0.392126 0.914278 0.434596 0.046 Uiso 1 1 calc R U . . .
C01F C 0.05778(12) 0.59955(17) 0.68937(11) 0.0370(5) Uani 1 1 d . . . . .
H01V H 0.066269 0.532051 0.710794 0.044 Uiso 1 1 calc R U . . .
C01G C 0.10071(12) 0.6389(2) 0.31266(11) 0.0403(5) Uani 1 1 d . . . . .
H01W H 0.070869 0.591770 0.338838 0.060 Uiso 1 1 calc R U . . .
H01X H 0.083836 0.631334 0.267092 0.060 Uiso 1 1 calc R U . . .
H01Y H 0.094972 0.714657 0.326057 0.060 Uiso 1 1 calc R U . . .
C01H C 0.21418(13) 0.4526(2) 0.30867(12) 0.0435(6) Uani 1 1 d . . . . .
H01Z H 0.265357 0.432674 0.322716 0.065 Uiso 1 1 calc R U . . .
H H 0.205409 0.437775 0.262467 0.065 Uiso 1 1 calc R U . . .
HA H 0.179472 0.409762 0.332752 0.065 Uiso 1 1 calc R U . . .
C01I C 0.12222(13) 0.9818(2) 0.37636(12) 0.0512(7) Uani 1 1 d . . . . .
H01 H 0.148789 1.027565 0.349104 0.061 Uiso 1 1 calc R U . . .
C01J C 0.25908(16) 0.6839(3) 0.27491(11) 0.0567(7) Uani 1 1 d . . . . .
H1 H 0.253412 0.760525 0.286405 0.085 Uiso 1 1 calc R U . . .
HB H 0.244232 0.673734 0.229090 0.085 Uiso 1 1 calc R U . . .
HC H 0.311159 0.662182 0.283198 0.085 Uiso 1 1 calc R U . . .

loop_
_atom_site_aniso_label
_atom_site_aniso_U_11
_atom_site_aniso_U_22
_atom_site_aniso_U_33
_atom_site_aniso_U_23
_atom_site_aniso_U_13
_atom_site_aniso_U_12
Sn01 0.01375(6) 0.01402(6) 0.01796(6) 0.00059(4) 0.00095(4) 0.00243(4)
P002 0.01079(17) 0.01121(19) 0.01259(18) -0.00009(15) 0.00114(14) 0.00035(14)
Si03 0.0289(3) 0.0356(3) 0.0163(2) -0.0029(2) -0.00024(19) -0.0035(2)
N004 0.0116(6) 0.0113(7) 0.0157(7) -0.0011(5) 0.0024(5) -0.0004(5)
N005 0.0121(6) 0.0123(7) 0.0158(7) -0.0008(5) 0.0036(5) -0.0007(5)
C006 0.0143(7) 0.0143(8) 0.0175(8) 0.0001(7) -0.0001(6) 0.0032(6)
N007 0.0292(8) 0.0306(9) 0.0189(8) -0.0030(7) -0.0017(6) 0.0078(7)
C008 0.0161(8) 0.0115(8) 0.0206(8) 0.0008(7) 0.0029(6) 0.0025(6)
C009 0.0132(7) 0.0150(8) 0.0222(9) 0.0025(7) 0.0005(6) 0.0031(6)
C00A 0.0154(8) 0.0151(8) 0.0203(8) -0.0048(7) 0.0040(6) -0.0009(6)
C00B 0.0226(8) 0.0176(9) 0.0213(9) 0.0011(7) 0.0023(7) 0.0067(7)
C00C 0.0221(8) 0.0156(8) 0.0176(8) -0.0016(7) 0.0032(7) -0.0004(7)
C00D 0.0246(9) 0.0192(9) 0.0195(9) 0.0024(7) 0.0057(7) -0.0002(7)
C00E 0.0110(7) 0.0137(8) 0.0173(8) -0.0025(6) 0.0032(6) -0.0004(6)
C00F 0.0159(8) 0.0157(8) 0.0187(8) -0.0040(7) 0.0048(6) -0.0012(6)
C00G 0.0183(8) 0.0193(9) 0.0173(8) -0.0019(7) 0.0032(6) 0.0006(7)
C00H 0.0185(8) 0.0228(9) 0.0149(8) -0.0022(7) -0.0022(6) -0.0039(7)
C00I 0.0132(7) 0.0099(7) 0.0204(8) 0.0003(6) 0.0029(6) 0.0006(6)
C00J 0.0184(8) 0.0172(8) 0.0151(8) 0.0001(7) 0.0008(6) -0.0009(7)
C00K 0.0154(8) 0.0149(8) 0.0222(9) 0.0013(7) 0.0003(6) 0.0005(6)
C00L 0.0156(8) 0.0160(8) 0.0200(8) -0.0002(7) 0.0045(6) 0.0004(6)
C00M 0.0238(9) 0.0185(9) 0.0280(10) 0.0029(7) 0.0067(7) -0.0037(7)
C00N 0.0167(8) 0.0154(8) 0.0171(8) -0.0047(7) 0.0026(6) 0.0000(6)
C00O 0.0192(8) 0.0198(9) 0.0198(9) 0.0068(7) 0.0021(7) -0.0017(7)
C00P 0.0233(9) 0.0225(9) 0.0329(10) -0.0049(8) 0.0024(8) -0.0109(7)
C00Q 0.0218(9) 0.0249(10) 0.0301(10) 0.0040(8) 0.0089(7) -0.0066(7)
C00R 0.0171(8) 0.0233(9) 0.0316(10) 0.0017(8) -0.0007(7) -0.0061(7)
C00S 0.0244(9) 0.0177(9) 0.0341(10) -0.0070(8) -0.0005(8) 0.0032(7)
C00T 0.0147(8) 0.0233(9) 0.0232(9) 0.0026(7) -0.0032(7) -0.0043(7)
C00U 0.0222(9) 0.0268(10) 0.0222(9) -0.0062(8) -0.0019(7) -0.0061(8)
C00V 0.0184(9) 0.0375(11) 0.0337(11) 0.0091(9) -0.0069(8) -0.0004(8)
C00W 0.0258(9) 0.0201(9) 0.0395(11) -0.0030(8) 0.0020(8) 0.0044(8)
C00X 0.0271(9) 0.0298(10) 0.0240(9) -0.0045(8) 0.0098(7) -0.0046(8)
C00Y 0.0219(9) 0.0257(10) 0.0222(9) 0.0015(8) 0.0030(7) 0.0062(7)
C00Z 0.0252(9) 0.0371(11) 0.0238(10) 0.0046(8) -0.0037(7) 0.0015(8)
C010 0.0226(9) 0.0270(10) 0.0378(11) -0.0080(9) -0.0012(8) -0.0013(8)
C011 0.0478(12) 0.0326(11) 0.0227(10) 0.0043(9) -0.0005(9) 0.0178(10)
C012 0.0212(9) 0.0215(9) 0.0264(9) 0.0017(8) -0.0041(7) 0.0029(7)
C013 0.0316(10) 0.0299(11) 0.0259(10) -0.0039(8) -0.0038(8) -0.0057(8)
C014 0.0286(9) 0.0316(10) 0.0191(9) -0.0068(8) 0.0039(7) -0.0100(8)
C015 0.0182(8) 0.0359(11) 0.0261(10) -0.0031(9) 0.0034(7) 0.0047(8)
C016 0.0321(10) 0.0204(10) 0.0343(11) -0.0071(8) 0.0031(8) -0.0081(8)
C017 0.0268(10) 0.0395(12) 0.0211(9) 0.0045(9) 0.0037(7) 0.0000(8)
C018 0.0325(10) 0.0277(11) 0.0379(11) 0.0086(9) 0.0169(9) 0.0133(8)
C019 0.0305(10) 0.0233(10) 0.0320(11) 0.0060(8) -0.0069(8) -0.0062(8)
C01A 0.0372(11) 0.0271(11) 0.0381(12) 0.0023(9) -0.0149(9) -0.0025(9)
C01B 0.0307(10) 0.0365(11) 0.0205(9) -0.0047(8) 0.0022(8) -0.0051(8)
C01C 0.0385(11) 0.0147(9) 0.0486(13) -0.0056(9) 0.0052(9) 0.0022(8)
C01D 0.0201(10) 0.0575(15) 0.0512(14) 0.0309(12) 0.0088(9) 0.0117(10)
C01E 0.0283(10) 0.0287(11) 0.0338(11) 0.0080(9) 0.0001(8) 0.0058(8)
C01F 0.0479(13) 0.0244(11) 0.0412(12) 0.0111(9) 0.0216(10) 0.0097(9)
C01G 0.0402(12) 0.0457(13) 0.0332(12) 0.0028(10) -0.0116(9) 0.0066(10)
C01H 0.0364(12) 0.0467(14) 0.0475(14) -0.0198(11) 0.0038(10) 0.0007(10)
C01I 0.0357(12) 0.0681(17) 0.0523(15) 0.0406(13) 0.0222(11) 0.0238(12)
C01J 0.0676(17) 0.078(2) 0.0245(11) 0.0017(12) 0.0064(11) -0.0310(15)

loop_
_atom_type_symbol
_atom_type_description
_atom_type_scat_dispersion_real
_atom_type_scat_dispersion_imag
_atom_type_scat_source
C C 0.0181 0.0091 'International Tables Vol C Tables 4.2.6.8 and 6.1.1.4'
H H 0.0000 0.0000 'International Tables Vol C Tables 4.2.6.8 and 6.1.1.4'
N N 0.0311 0.0180 'International Tables Vol C Tables 4.2.6.8 and 6.1.1.4'
P P 0.2955 0.4335 'International Tables Vol C Tables 4.2.6.8 and 6.1.1.4'
Si Si 0.2541 0.3302 'International Tables Vol C Tables 4.2.6.8 and 6.1.1.4'
Sn Sn 0.0259 5.4591 'International Tables Vol C Tables 4.2.6.8 and 6.1.1.4'

loop_
_geom_angle_atom_site_label_1
_geom_angle_atom_site_label_2
_geom_angle_atom_site_label_3
_geom_angle
_geom_angle_site_symmetry_1
_geom_angle_site_symmetry_3
_geom_angle_publ_flag
C006 Sn01 C00B 108.75(6) . . ?
C006 Sn01 C00C 108.63(6) . . ?
C006 Sn01 C00G 108.80(6) . . ?
C00B Sn01 C00C 106.74(7) . . ?
C00B Sn01 C00G 108.86(7) . . ?
C00G Sn01 C00C 114.91(6) . . ?
N004 P002 C006 105.21(7) . . ?
N005 P002 N004 89.83(6) . . ?
N005 P002 C006 108.65(7) . . ?
N007 Si03 C01G 106.68(9) . . ?
N007 Si03 C01H 106.64(10) . . ?
N007 Si03 C01J 107.95(10) . . ?
C01G Si03 C01H 112.39(11) . . ?
C01G Si03 C01J 111.80(13) . . ?
C01J Si03 C01H 111.05(13) . . ?
C00E N004 P002 121.21(10) . . ?
C00E N004 C00F 117.83(12) . . ?
C00F N004 P002 115.08(10) . . ?
C00A N005 P002 113.57(10) . . ?
C00I N005 P002 120.95(10) . . ?
C00I N005 C00A 122.99(13) . . ?
P002 C006 Sn01 117.65(8) . . ?
C009 C006 Sn01 115.68(12) . . ?
C009 C006 P002 126.31(13) . . ?
C009 N007 Si03 170.06(15) . . ?
C00D C008 C00I 118.85(15) . . ?
C00D C008 C00J 120.15(15) . . ?
C00I C008 C00J 120.93(14) . . ?
N007 C009 C006 179.0(2) . . ?
N005 C00A H00A 110.8 . . ?
N005 C00A H00B 110.8 . . ?
N005 C00A C00F 104.85(13) . . ?
H00A C00A H00B 108.9 . . ?
C00F C00A H00A 110.8 . . ?
C00F C00A H00B 110.8 . . ?
C019 C00B Sn01 122.07(13) . . ?
C01D C00B Sn01 120.23(14) . . ?
C01D C00B C019 117.69(17) . . ?
C00S C00C Sn01 121.58(13) . . ?
C00W C00C Sn01 120.50(13) . . ?
C00W C00C C00S 117.82(16) . . ?
C008 C00D H00D 119.4 . . ?
C00Q C00D C008 121.11(16) . . ?
C00Q C00D H00D 119.4 . . ?
C00L C00E N004 119.28(14) . . ?
C00N C00E N004 120.55(14) . . ?
C00N C00E C00L 120.16(15) . . ?
N004 C00F C00A 106.30(12) . . ?
N004 C00F H00C 110.5 . . ?
N004 C00F H00E 110.5 . . ?
C00A C00F H00C 110.5 . . ?
C00A C00F H00E 110.5 . . ?
H00C C00F H00E 108.7 . . ?
C00Y C00G Sn01 121.32(13) . . ?
C018 C00G Sn01 120.78(13) . . ?
C018 C00G C00Y 117.83(16) . . ?
C00N C00H H00H 107.9 . . ?
C00N C00H C00Z 111.75(14) . . ?
C00N C00H C014 111.03(15) . . ?
C00Z C00H H00H 107.9 . . ?
C014 C00H H00H 107.9 . . ?
C014 C00H C00Z 110.19(15) . . ?
C008 C00I N005 117.99(14) . . ?
C00K C00I N005 121.89(15) . . ?
C00K C00I C008 120.11(15) . . ?
C008 C00J H00J 107.6 . . ?
C008 C00J C012 109.79(14) . . ?
C008 C00J C01B 114.23(14) . . ?
C012 C00J H00J 107.6 . . ?
C01B C00J H00J 107.6 . . ?
C01B C00J C012 109.67(14) . . ?
C00I C00K C00T 123.22(15) . . ?
C00R C00K C00I 118.41(16) . . ?
C00R C00K C00T 118.37(15) . . ?
C00E C00L C00O 122.06(14) . . ?
C00M C00L C00E 119.00(15) . . ?
C00M C00L C00O 118.93(15) . . ?
C00L C00M H00M 119.5 . . ?
C00P C00M C00L 121.03(17) . . ?
C00P C00M H00M 119.5 . . ?
C00E C00N C00H 122.71(14) . . ?
C00U C00N C00E 118.62(16) . . ?
C00U C00N C00H 118.67(15) . . ?
C00L C00O H00O 108.1 . . ?
C00L C00O C017 111.87(14) . . ?
C00L C00O C01E 110.90(15) . . ?
C017 C00O H00O 108.1 . . ?
C017 C00O C01E 109.71(15) . . ?
C01E C00O H00O 108.1 . . ?
C00M C00P H00P 120.1 . . ?
C00U C00P C00M 119.72(16) . . ?
C00U C00P H00P 120.1 . . ?
C00D C00Q H00Q 120.2 . . ?
C00R C00Q C00D 119.59(16) . . ?
C00R C00Q H00Q 120.2 . . ?
C00K C00R H00R 119.0 . . ?
C00Q C00R C00K 121.91(16) . . ?
C00Q C00R H00R 119.0 . . ?
C00C C00S H00S 119.4 . . ?
C010 C00S C00C 121.18(17) . . ?
C010 C00S H00S 119.4 . . ?
C00K C00T H00T 107.7 . . ?
C00K C00T C00V 112.12(15) . . ?
C00K C00T C013 110.19(15) . . ?
C00V C00T H00T 107.7 . . ?
C013 C00T H00T 107.7 . . ?
C013 C00T C00V 111.11(15) . . ?
C00N C00U H00U 119.3 . . ?
C00P C00U C00N 121.47(16) . . ?
C00P C00U H00U 119.3 . . ?
C00T C00V H00F 109.5 . . ?
C00T C00V H00G 109.5 . . ?
C00T C00V H00I 109.5 . . ?
H00F C00V H00G 109.5 . . ?
H00F C00V H00I 109.5 . . ?
H00G C00V H00I 109.5 . . ?
C00C C00W H00W 119.4 . . ?
C01C C00W C00C 121.13(17) . . ?
C01C C00W H00W 119.4 . . ?
C015 C00X H00X 120.2 . . ?
C01F C00X H00X 120.2 . . ?
C01F C00X C015 119.55(18) . . ?
C00G C00Y H00Y 119.5 . . ?
C015 C00Y C00G 120.94(17) . . ?
C015 C00Y H00Y 119.5 . . ?
C00H C00Z H00K 109.5 . . ?
C00H C00Z H00L 109.5 . . ?
C00H C00Z H00N 109.5 . . ?
H00K C00Z H00L 109.5 . . ?
H00K C00Z H00N 109.5 . . ?
H00L C00Z H00N 109.5 . . ?
C00S C010 H010 120.1 . . ?
C016 C010 C00S 119.90(18) . . ?
C016 C010 H010 120.1 . . ?
C01A C011 H011 120.1 . . ?
C01A C011 C01I 119.76(19) . . ?
C01I C011 H011 120.1 . . ?
C00J C012 H01A 109.5 . . ?
C00J C012 H01B 109.5 . . ?
C00J C012 H01C 109.5 . . ?
H01A C012 H01B 109.5 . . ?
H01A C012 H01C 109.5 . . ?
H01B C012 H01C 109.5 . . ?
C00T C013 H01D 109.5 . . ?
C00T C013 H01E 109.5 . . ?
C00T C013 H01F 109.5 . . ?
H01D C013 H01E 109.5 . . ?
H01D C013 H01F 109.5 . . ?
H01E C013 H01F 109.5 . . ?
C00H C014 H01G 109.5 . . ?
C00H C014 H01H 109.5 . . ?
C00H C014 H01I 109.5 . . ?
H01G C014 H01H 109.5 . . ?
H01G C014 H01I 109.5 . . ?
H01H C014 H01I 109.5 . . ?
C00X C015 C00Y 120.33(17) . . ?
C00X C015 H015 119.8 . . ?
C00Y C015 H015 119.8 . . ?
C010 C016 H016 120.0 . . ?
C010 C016 C01C 120.05(18) . . ?
C01C C016 H016 120.0 . . ?
C00O C017 H01J 109.5 . . ?
C00O C017 H01K 109.5 . . ?
C00O C017 H01L 109.5 . . ?
H01J C017 H01K 109.5 . . ?
H01J C017 H01L 109.5 . . ?
H01K C017 H01L 109.5 . . ?
C00G C018 H018 119.5 . . ?
C00G C018 C01F 120.97(17) . . ?
C01F C018 H018 119.5 . . ?
C00B C019 H019 119.4 . . ?
C01A C019 C00B 121.30(19) . . ?
C01A C019 H019 119.4 . . ?
C011 C01A C019 119.79(19) . . ?
C011 C01A H01M 120.1 . . ?
C019 C01A H01M 120.1 . . ?
C00J C01B H01N 109.5 . . ?
C00J C01B H01O 109.5 . . ?
C00J C01B H01P 109.5 . . ?
H01N C01B H01O 109.5 . . ?
H01N C01B H01P 109.5 . . ?
H01O C01B H01P 109.5 . . ?
C00W C01C H01Q 120.0 . . ?
C016 C01C C00W 119.93(18) . . ?
C016 C01C H01Q 120.0 . . ?
C00B C01D H01R 119.4 . . ?
C01I C01D C00B 121.2(2) . . ?
C01I C01D H01R 119.4 . . ?
C00O C01E H01S 109.5 . . ?
C00O C01E H01T 109.5 . . ?
C00O C01E H01U 109.5 . . ?
H01S C01E H01T 109.5 . . ?
H01S C01E H01U 109.5 . . ?
H01T C01E H01U 109.5 . . ?
C00X C01F C018 120.37(19) . . ?
C00X C01F H01V 119.8 . . ?
C018 C01F H01V 119.8 . . ?
Si03 C01G H01W 109.5 . . ?
Si03 C01G H01X 109.5 . . ?
Si03 C01G H01Y 109.5 . . ?
H01W C01G H01X 109.5 . . ?
H01W C01G H01Y 109.5 . . ?
H01X C01G H01Y 109.5 . . ?
Si03 C01H H01Z 109.5 . . ?
Si03 C01H H 109.5 . . ?
Si03 C01H HA 109.5 . . ?
H01Z C01H H 109.5 . . ?
H01Z C01H HA 109.5 . . ?
H C01H HA 109.5 . . ?
C011 C01I C01D 120.2(2) . . ?
C011 C01I H01 119.9 . . ?
C01D C01I H01 119.9 . . ?
Si03 C01J H1 109.5 . . ?
Si03 C01J HB 109.5 . . ?
Si03 C01J HC 109.5 . . ?
H1 C01J HB 109.5 . . ?
H1 C01J HC 109.5 . . ?
HB C01J HC 109.5 . . ?

loop_
_geom_bond_atom_site_label_1
_geom_bond_atom_site_label_2
_geom_bond_distance
_geom_bond_site_symmetry_2
_geom_bond_publ_flag
Sn01 C006 2.1240(16) . ?
Sn01 C00B 2.1412(17) . ?
Sn01 C00C 2.1469(17) . ?
Sn01 C00G 2.1423(17) . ?
P002 N004 1.7171(13) . ?
P002 N005 1.7111(14) . ?
P002 C006 1.8149(16) . ?
Si03 N007 1.7430(16) . ?
Si03 C01G 1.847(2) . ?
Si03 C01H 1.856(2) . ?
Si03 C01J 1.848(2) . ?
N004 C00E 1.442(2) . ?
N004 C00F 1.466(2) . ?
N005 C00A 1.467(2) . ?
N005 C00I 1.434(2) . ?
C006 C009 1.327(2) . ?
N007 C009 1.185(2) . ?
C008 C00D 1.395(2) . ?
C008 C00I 1.418(2) . ?
C008 C00J 1.523(2) . ?
C00A H00A 0.9900 . ?
C00A H00B 0.9900 . ?
C00A C00F 1.516(2) . ?
C00B C019 1.393(3) . ?
C00B C01D 1.387(3) . ?
C00C C00S 1.394(2) . ?
C00C C00W 1.392(3) . ?
C00D H00D 0.9500 . ?
C00D C00Q 1.386(3) . ?
C00E C00L 1.410(2) . ?
C00E C00N 1.410(2) . ?
C00F H00C 0.9900 . ?
C00F H00E 0.9900 . ?
C00G C00Y 1.394(2) . ?
C00G C018 1.387(3) . ?
C00H H00H 1.0000 . ?
C00H C00N 1.518(2) . ?
C00H C00Z 1.537(2) . ?
C00H C014 1.527(2) . ?
C00I C00K 1.409(2) . ?
C00J H00J 1.0000 . ?
C00J C012 1.531(2) . ?
C00J C01B 1.528(2) . ?
C00K C00R 1.397(2) . ?
C00K C00T 1.520(2) . ?
C00L C00M 1.396(2) . ?
C00L C00O 1.516(2) . ?
C00M H00M 0.9500 . ?
C00M C00P 1.385(3) . ?
C00N C00U 1.398(2) . ?
C00O H00O 1.0000 . ?
C00O C017 1.529(2) . ?
C00O C01E 1.531(3) . ?
C00P H00P 0.9500 . ?
C00P C00U 1.379(3) . ?
C00Q H00Q 0.9500 . ?
C00Q C00R 1.375(3) . ?
C00R H00R 0.9500 . ?
C00S H00S 0.9500 . ?
C00S C010 1.388(3) . ?
C00T H00T 1.0000 . ?
C00T C00V 1.536(2) . ?
C00T C013 1.530(3) . ?
C00U H00U 0.9500 . ?
C00V H00F 0.9800 . ?
C00V H00G 0.9800 . ?
C00V H00I 0.9800 . ?
C00W H00W 0.9500 . ?
C00W C01C 1.386(3) . ?
C00X H00X 0.9500 . ?
C00X C015 1.375(3) . ?
C00X C01F 1.374(3) . ?
C00Y H00Y 0.9500 . ?
C00Y C015 1.389(3) . ?
C00Z H00K 0.9800 . ?
C00Z H00L 0.9800 . ?
C00Z H00N 0.9800 . ?
C010 H010 0.9500 . ?
C010 C016 1.375(3) . ?
C011 H011 0.9500 . ?
C011 C01A 1.376(3) . ?
C011 C01I 1.380(3) . ?
C012 H01A 0.9800 . ?
C012 H01B 0.9800 . ?
C012 H01C 0.9800 . ?
C013 H01D 0.9800 . ?
C013 H01E 0.9800 . ?
C013 H01F 0.9800 . ?
C014 H01G 0.9800 . ?
C014 H01H 0.9800 . ?
C014 H01I 0.9800 . ?
C015 H015 0.9500 . ?
C016 H016 0.9500 . ?
C016 C01C 1.383(3) . ?
C017 H01J 0.9800 . ?
C017 H01K 0.9800 . ?
C017 H01L 0.9800 . ?
C018 H018 0.9500 . ?
C018 C01F 1.391(3) . ?
C019 H019 0.9500 . ?
C019 C01A 1.389(3) . ?
C01A H01M 0.9500 . ?
C01B H01N 0.9800 . ?
C01B H01O 0.9800 . ?
C01B H01P 0.9800 . ?
C01C H01Q 0.9500 . ?
C01D H01R 0.9500 . ?
C01D C01I 1.384(3) . ?
C01E H01S 0.9800 . ?
C01E H01T 0.9800 . ?
C01E H01U 0.9800 . ?
C01F H01V 0.9500 . ?
C01G H01W 0.9800 . ?
C01G H01X 0.9800 . ?
C01G H01Y 0.9800 . ?
C01H H01Z 0.9800 . ?
C01H H 0.9800 . ?
C01H HA 0.9800 . ?
C01I H01 0.9500 . ?
C01J H1 0.9800 . ?
C01J HB 0.9800 . ?
C01J HC 0.9800 . ?

loop_
_geom_torsion_atom_site_label_1
_geom_torsion_atom_site_label_2
_geom_torsion_atom_site_label_3
_geom_torsion_atom_site_label_4
_geom_torsion
_geom_torsion_site_symmetry_1
_geom_torsion_site_symmetry_2
_geom_torsion_site_symmetry_3
_geom_torsion_site_symmetry_4
_geom_torsion_publ_flag
Sn01 C00B C019 C01A -178.06(16) . . . . ?
Sn01 C00B C01D C01I 176.8(2) . . . . ?
Sn01 C00C C00S C010 176.50(15) . . . . ?
Sn01 C00C C00W C01C -176.74(16) . . . . ?
Sn01 C00G C00Y C015 178.16(14) . . . . ?
Sn01 C00G C018 C01F -177.81(17) . . . . ?
P002 N004 C00E C00L -106.18(15) . . . . ?
P002 N004 C00E C00N 74.71(18) . . . . ?
P002 N004 C00F C00A 17.87(16) . . . . ?
P002 N005 C00A C00F 33.60(15) . . . . ?
P002 N005 C00I C008 -76.58(17) . . . . ?
P002 N005 C00I C00K 102.46(16) . . . . ?
N004 P002 N005 C00A -20.76(11) . . . . ?
N004 P002 N005 C00I 176.62(12) . . . . ?
N004 P002 C006 Sn01 -133.09(8) . . . . ?
N004 P002 C006 C009 39.70(17) . . . . ?
N004 C00E C00L C00M -179.58(15) . . . . ?
N004 C00E C00L C00O 1.5(2) . . . . ?
N004 C00E C00N C00H -1.5(2) . . . . ?
N004 C00E C00N C00U 179.17(15) . . . . ?
N005 P002 N004 C00E -151.63(12) . . . . ?
N005 P002 N004 C00F 0.75(12) . . . . ?
N005 P002 C006 Sn01 131.83(8) . . . . ?
N005 P002 C006 C009 -55.37(17) . . . . ?
N005 C00A C00F N004 -30.50(17) . . . . ?
N005 C00I C00K C00R 179.68(15) . . . . ?
N005 C00I C00K C00T 0.2(2) . . . . ?
C006 P002 N004 C00E 99.06(13) . . . . ?
C006 P002 N004 C00F -108.55(12) . . . . ?
C006 P002 N005 C00A 85.26(12) . . . . ?
C006 P002 N005 C00I -77.37(13) . . . . ?
C008 C00D C00Q C00R -0.4(3) . . . . ?
C008 C00I C00K C00R -1.3(2) . . . . ?
C008 C00I C00K C00T 179.21(15) . . . . ?
C00A N005 C00I C008 122.46(16) . . . . ?
C00A N005 C00I C00K -58.5(2) . . . . ?
C00B C019 C01A C011 1.2(3) . . . . ?
C00B C01D C01I C011 1.3(4) . . . . ?
C00C C00S C010 C016 0.0(3) . . . . ?
C00C C00W C01C C016 0.4(3) . . . . ?
C00D C008 C00I N005 -179.71(14) . . . . ?
C00D C008 C00I C00K 1.2(2) . . . . ?
C00D C008 C00J C012 97.90(18) . . . . ?
C00D C008 C00J C01B -25.8(2) . . . . ?
C00D C00Q C00R C00K 0.3(3) . . . . ?
C00E N004 C00F C00A 171.24(13) . . . . ?
C00E C00L C00M C00P 0.8(3) . . . . ?
C00E C00L C00O C017 -128.57(17) . . . . ?
C00E C00L C00O C01E 108.59(18) . . . . ?
C00E C00N C00U C00P 0.0(3) . . . . ?
C00F N004 C00E C00L 102.16(17) . . . . ?
C00F N004 C00E C00N -76.94(19) . . . . ?
C00G C00Y C015 C00X -0.5(3) . . . . ?
C00G C018 C01F C00X -0.2(3) . . . . ?
C00H C00N C00U C00P -179.30(17) . . . . ?
C00I N005 C00A C00F -164.17(14) . . . . ?
C00I C008 C00D C00Q -0.4(3) . . . . ?
C00I C008 C00J C012 -79.03(19) . . . . ?
C00I C008 C00J C01B 157.31(16) . . . . ?
C00I C00K C00R C00Q 0.5(3) . . . . ?
C00I C00K C00T C00V -128.91(17) . . . . ?
C00I C00K C00T C013 106.78(18) . . . . ?
C00J C008 C00D C00Q -177.39(16) . . . . ?
C00J C008 C00I N005 -2.7(2) . . . . ?
C00J C008 C00I C00K 178.20(15) . . . . ?
C00L C00E C00N C00H 179.40(15) . . . . ?
C00L C00E C00N C00U 0.1(2) . . . . ?
C00L C00M C00P C00U -0.6(3) . . . . ?
C00M C00L C00O C017 52.5(2) . . . . ?
C00M C00L C00O C01E -70.3(2) . . . . ?
C00M C00P C00U C00N 0.2(3) . . . . ?
C00N C00E C00L C00M -0.5(2) . . . . ?
C00N C00E C00L C00O -179.40(15) . . . . ?
C00O C00L C00M C00P 179.71(17) . . . . ?
C00R C00K C00T C00V 51.6(2) . . . . ?
C00R C00K C00T C013 -72.7(2) . . . . ?
C00S C00C C00W C01C -0.4(3) . . . . ?
C00S C010 C016 C01C 0.0(3) . . . . ?
C00T C00K C00R C00Q -179.94(17) . . . . ?
C00W C00C C00S C010 0.2(3) . . . . ?
C00Y C00G C018 C01F -0.8(3) . . . . ?
C00Z C00H C00N C00E 126.70(17) . . . . ?
C00Z C00H C00N C00U -54.0(2) . . . . ?
C010 C016 C01C C00W -0.2(3) . . . . ?
C014 C00H C00N C00E -109.83(18) . . . . ?
C014 C00H C00N C00U 69.5(2) . . . . ?
C015 C00X C01F C018 0.9(3) . . . . ?
C018 C00G C00Y C015 1.1(3) . . . . ?
C019 C00B C01D C01I -2.5(3) . . . . ?
C01A C011 C01I C01D 1.2(4) . . . . ?
C01D C00B C019 C01A 1.2(3) . . . . ?
C01F C00X C015 C00Y -0.6(3) . . . . ?
C01I C011 C01A C019 -2.4(3) . . . . ?
